data_4132659
loop_
_publ_author_name
'Pranckevicius, Conor'
'Jimen\'ez-Halla, J Oscar C'
'Kirsch, Marius'
'Krummenacher, Ivo'
'Braunschweig, Holger'

_publ_section_title
;
 Complexation and Release of N-Heterocyclic Carbene-Aminoborylene Ligands
 from Group VI and VIII Metals.
;
_journal_issue 33
_journal_name_full 'Journal of the American Chemical Society'
_journal_page_first 10524
_journal_page_last 10529
_journal_paper_doi 10.1021/jacs.8b05398
_journal_volume 140
_journal_year 2018
_chemical_formula_sum 'C29 H34 B Fe N3 O4'
_chemical_formula_weight 555.25
_space_group_crystal_system triclinic
_space_group_IT_number 2
_space_group_name_Hall '-P 1'
_space_group_name_H-M_alt 'P -1'
_atom_sites_solution_hydrogens geom
_audit_creation_method SHELXL-2014/7
_cell_angle_alpha 84.484(14)
_cell_angle_beta 81.981(18)
_cell_angle_gamma 81.287(13)
_cell_formula_units_Z 2
_cell_length_a 10.258(4)
_cell_length_b 10.444(4)
_cell_length_c 13.218(6)
_cell_measurement_reflns_used 9882
_cell_measurement_temperature 100(2)
_cell_measurement_theta_max 27.52
_cell_measurement_theta_min 2.40
_cell_volume 1382.0(10)
_computing_structure_refinement 'SHELXL-2014/7 (Sheldrick, 2014)'
_diffrn_ambient_temperature 100(2)
_diffrn_measured_fraction_theta_full 0.999
_diffrn_measured_fraction_theta_max 0.998
_diffrn_measurement_device_type 'Bruker APEX-II CCD'
_diffrn_measurement_method '\f and \w scans'
_diffrn_radiation_type MoK\a
_diffrn_radiation_wavelength 0.71073
_diffrn_reflns_av_R_equivalents 0.0739
_diffrn_reflns_av_unetI/netI 0.0411
_diffrn_reflns_Laue_measured_fraction_full 0.999
_diffrn_reflns_Laue_measured_fraction_max 0.998
_diffrn_reflns_limit_h_max 13
_diffrn_reflns_limit_h_min -13
_diffrn_reflns_limit_k_max 13
_diffrn_reflns_limit_k_min -13
_diffrn_reflns_limit_l_max 17
_diffrn_reflns_limit_l_min -17
_diffrn_reflns_number 44641
_diffrn_reflns_point_group_measured_fraction_full 0.999
_diffrn_reflns_point_group_measured_fraction_max 0.998
_diffrn_reflns_theta_full 25.242
_diffrn_reflns_theta_max 27.505
_diffrn_reflns_theta_min 2.395
_exptl_absorpt_coefficient_mu 0.585
_exptl_absorpt_correction_T_max 0.7456
_exptl_absorpt_correction_T_min 0.6873
_exptl_absorpt_correction_type multi-scan
_exptl_absorpt_process_details sadabs
_exptl_crystal_colour yellow
_exptl_crystal_density_diffrn 1.334
_exptl_crystal_description block
_exptl_crystal_F_000 584
_exptl_crystal_size_max 0.12
_exptl_crystal_size_mid 0.10
_exptl_crystal_size_min 0.03
_refine_diff_density_max 0.373
_refine_diff_density_min -0.374
_refine_diff_density_rms 0.064
_refine_ls_extinction_method none
_refine_ls_goodness_of_fit_ref 1.039
_refine_ls_hydrogen_treatment constr
_refine_ls_matrix_type full
_refine_ls_number_parameters 351
_refine_ls_number_reflns 6349
_refine_ls_number_restraints 0
_refine_ls_restrained_S_all 1.039
_refine_ls_R_factor_all 0.0529
_refine_ls_R_factor_gt 0.0367
_refine_ls_shift/su_max 0.001
_refine_ls_shift/su_mean 0.000
_refine_ls_structure_factor_coef Fsqd
_refine_ls_weighting_details 'w=1/[\s^2^(Fo^2^)+(0.0266P)^2^+1.2621P] where P=(Fo^2^+2Fc^2^)/3'
_refine_ls_weighting_scheme calc
_refine_ls_wR_factor_gt 0.0769
_refine_ls_wR_factor_ref 0.0830
_reflns_Friedel_coverage 0.000
_reflns_number_gt 5193
_reflns_number_total 6349
_reflns_threshold_expression 'I > 2\s(I)'
_cod_data_source_file ja8b05398_si_002.cif
_cod_data_source_block copr003_0m
_cod_original_cell_volume 1382.0(9)
_cod_database_code 4132659
_shelx_shelxl_version_number 2014/7
_shelx_space_group_comment
;
The symmetry employed for this shelxl refinement is uniquely defined
by the following loop, which should always be used as a source of
symmetry information in preference to the above space-group names.
They are only intended as comments.
;

loop_
_space_group_symop_operation_xyz
'x, y, z'
'-x, -y, -z'

loop_
_atom_site_label
_atom_site_type_symbol
_atom_site_fract_x
_atom_site_fract_y
_atom_site_fract_z
_atom_site_U_iso_or_equiv
_atom_site_adp_type
_atom_site_occupancy
_atom_site_site_symmetry_order
_atom_site_calc_flag
_atom_site_refinement_flags_posn
_atom_site_refinement_flags_adp
Fe1 Fe 0.82364(2) 0.81458(2) 0.69002(2) 0.01001(7) Uani 1 1 d . .
O1 O 0.93695(14) 0.54417(13) 0.73899(11) 0.0226(3) Uani 1 1 d . .
O2 O 0.77800(14) 0.99916(14) 0.84879(11) 0.0231(3) Uani 1 1 d . .
O3 O 1.07630(13) 0.89763(13) 0.59454(11) 0.0198(3) Uani 1 1 d . .
O4 O 0.69417(13) 0.91429(13) 0.50790(10) 0.0188(3) Uani 1 1 d . .
N1 N 0.62391(14) 0.71992(14) 0.87458(11) 0.0115(3) Uani 1 1 d . .
N2 N 0.55639(14) 0.65134(14) 0.62427(11) 0.0099(3) Uani 1 1 d . .
N3 N 0.42750(14) 0.82216(14) 0.67682(11) 0.0101(3) Uani 1 1 d . .
C1 C 0.88956(18) 0.65012(18) 0.71786(14) 0.0144(4) Uani 1 1 d . .
C2 C 0.79602(18) 0.92549(18) 0.78637(14) 0.0147(4) Uani 1 1 d . .
C3 C 0.97762(18) 0.86433(17) 0.63196(14) 0.0132(4) Uani 1 1 d . .
B1 B 0.65129(19) 0.75117(18) 0.76864(15) 0.0104(4) Uani 1 1 d . .
C5 C 0.49016(18) 0.71108(18) 0.92916(14) 0.0137(4) Uani 1 1 d . .
H5 H 0.4938 0.6333 0.9757 0.016 Uiso 1 1 calc R U
H1 H 0.4310 0.7024 0.8798 0.016 Uiso 1 1 calc R U
C6 C 0.4325(2) 0.82781(19) 0.98990(15) 0.0208(4) Uani 1 1 d . .
H2 H 0.4868 0.8333 1.0424 0.031 Uiso 1 1 calc R U
H3 H 0.3438 0.8181 1.0208 0.031 Uiso 1 1 calc R U
H4 H 0.4306 0.9056 0.9448 0.031 Uiso 1 1 calc R U
C7 C 0.72678(19) 0.70016(19) 0.94443(14) 0.0166(4) Uani 1 1 d . .
H6 H 0.6968 0.7528 1.0020 0.020 Uiso 1 1 calc R U
H10 H 0.8075 0.7292 0.9085 0.020 Uiso 1 1 calc R U
C8 C 0.7578(2) 0.5580(2) 0.98446(17) 0.0258(5) Uani 1 1 d . .
H8 H 0.6802 0.5310 1.0251 0.039 Uiso 1 1 calc R U
H9 H 0.8291 0.5489 1.0258 0.039 Uiso 1 1 calc R U
H7 H 0.7837 0.5049 0.9277 0.039 Uiso 1 1 calc R U
C9 C 0.53858(17) 0.73926(16) 0.69663(13) 0.0092(3) Uani 1 1 d . .
C10 C 0.65290(17) 0.53454(16) 0.62104(13) 0.0106(3) Uani 1 1 d . .
C11 C 0.63988(18) 0.43744(17) 0.70168(13) 0.0124(4) Uani 1 1 d . .
C12 C 0.73660(19) 0.32897(17) 0.70160(14) 0.0151(4) Uani 1 1 d . .
H13 H 0.7302 0.2648 0.7552 0.018 Uiso 1 1 calc R U
C13 C 0.84275(19) 0.31314(17) 0.62393(14) 0.0155(4) Uani 1 1 d . .
C14 C 0.9488(2) 0.1980(2) 0.63049(17) 0.0271(5) Uani 1 1 d . .
H15 H 1.0124 0.1999 0.5699 0.041 Uiso 1 1 calc R U
H16 H 0.9093 0.1196 0.6361 0.041 Uiso 1 1 calc R U
H14 H 0.9927 0.2007 0.6897 0.041 Uiso 1 1 calc R U
C15 C 0.84546(18) 0.40620(17) 0.54116(14) 0.0142(4) Uani 1 1 d . .
H20 H 0.9129 0.3939 0.4867 0.017 Uiso 1 1 calc R U
C16 C 0.75147(18) 0.51680(17) 0.53666(13) 0.0123(4) Uani 1 1 d . .
C17 C 0.7569(2) 0.60810(19) 0.44099(14) 0.0182(4) Uani 1 1 d . .
H18 H 0.8473 0.6052 0.4094 0.027 Uiso 1 1 calc R U
H17 H 0.7227 0.6950 0.4586 0.027 Uiso 1 1 calc R U
H19 H 0.7040 0.5822 0.3941 0.027 Uiso 1 1 calc R U
C18 C 0.52457(19) 0.44566(18) 0.78606(14) 0.0167(4) Uani 1 1 d . .
H23 H 0.5085 0.3596 0.8119 0.025 Uiso 1 1 calc R U
H22 H 0.4466 0.4917 0.7596 0.025 Uiso 1 1 calc R U
H21 H 0.5451 0.4909 0.8404 0.025 Uiso 1 1 calc R U
C19 C 0.45881(17) 0.68126(17) 0.55932(13) 0.0125(4) Uani 1 1 d . .
H24 H 0.4500 0.6358 0.5041 0.015 Uiso 1 1 calc R U
C20 C 0.37960(18) 0.78798(17) 0.59122(13) 0.0129(4) Uani 1 1 d . .
H25 H 0.3064 0.8310 0.5616 0.016 Uiso 1 1 calc R U
C21 C 0.34375(17) 0.91532(17) 0.74204(13) 0.0109(3) Uani 1 1 d . .
C22 C 0.37005(17) 1.04359(17) 0.73844(13) 0.0120(3) Uani 1 1 d . .
C23 C 0.49191(18) 1.08807(18) 0.67691(15) 0.0155(4) Uani 1 1 d . .
H27 H 0.4864 1.1806 0.6778 0.023 Uiso 1 1 calc R U
H26 H 0.4976 1.0657 0.6075 0.023 Uiso 1 1 calc R U
H28 H 0.5695 1.0464 0.7062 0.023 Uiso 1 1 calc R U
C24 C 0.27572(18) 1.13199(18) 0.79182(14) 0.0146(4) Uani 1 1 d . .
H29 H 0.2919 1.2173 0.7912 0.017 Uiso 1 1 calc R U
C25 C 0.15830(19) 1.09708(19) 0.84597(14) 0.0169(4) Uani 1 1 d . .
C26 C 0.0545(2) 1.1961(2) 0.89826(16) 0.0245(5) Uani 1 1 d . .
H31 H 0.0701 1.1984 0.9680 0.037 Uiso 1 1 calc R U
H32 H -0.0322 1.1727 0.8972 0.037 Uiso 1 1 calc R U
H30 H 0.0595 1.2803 0.8629 0.037 Uiso 1 1 calc R U
C27 C 0.13780(18) 0.96799(19) 0.84880(14) 0.0163(4) Uani 1 1 d . .
H33 H 0.0610 0.9428 0.8863 0.020 Uiso 1 1 calc R U
C28 C 0.22825(18) 0.87510(18) 0.79742(14) 0.0137(4) Uani 1 1 d . .
C29 C 0.19591(19) 0.73781(19) 0.80367(15) 0.0184(4) Uani 1 1 d . .
H35 H 0.2047 0.6974 0.8712 0.028 Uiso 1 1 calc R U
H34 H 0.2562 0.6892 0.7543 0.028 Uiso 1 1 calc R U
H36 H 0.1064 0.7397 0.7894 0.028 Uiso 1 1 calc R U
C30 C 0.74328(17) 0.87112(17) 0.57974(14) 0.0126(4) Uani 1 1 d . .

loop_
_atom_site_aniso_label
_atom_site_aniso_U_11
_atom_site_aniso_U_22
_atom_site_aniso_U_33
_atom_site_aniso_U_23
_atom_site_aniso_U_13
_atom_site_aniso_U_12
Fe1 0.00698(12) 0.01143(13) 0.01213(13) -0.00107(9) -0.00128(9) -0.00274(9)
O1 0.0227(8) 0.0144(7) 0.0312(8) -0.0010(6) -0.0074(6) -0.0009(6)
O2 0.0251(8) 0.0221(7) 0.0231(8) -0.0101(6) 0.0001(6) -0.0045(6)
O3 0.0103(7) 0.0217(7) 0.0267(8) 0.0001(6) 0.0006(6) -0.0042(5)
O4 0.0185(7) 0.0220(7) 0.0158(7) 0.0018(5) -0.0053(6) -0.0022(6)
N1 0.0095(7) 0.0143(7) 0.0116(7) -0.0009(6) -0.0027(6) -0.0038(6)
N2 0.0088(7) 0.0108(7) 0.0109(7) -0.0007(6) -0.0021(6) -0.0028(6)
N3 0.0091(7) 0.0127(7) 0.0092(7) -0.0005(6) -0.0012(6) -0.0031(6)
C1 0.0104(9) 0.0181(10) 0.0159(9) -0.0038(7) -0.0019(7) -0.0044(7)
C2 0.0103(9) 0.0154(9) 0.0183(9) 0.0022(7) -0.0014(7) -0.0042(7)
C3 0.0137(9) 0.0126(9) 0.0139(9) -0.0018(7) -0.0046(7) -0.0001(7)
B1 0.0092(9) 0.0078(9) 0.0148(10) -0.0025(7) -0.0027(7) -0.0008(7)
C5 0.0112(9) 0.0181(9) 0.0117(9) 0.0003(7) 0.0001(7) -0.0045(7)
C6 0.0230(10) 0.0232(10) 0.0153(9) -0.0040(8) -0.0003(8) -0.0010(8)
C7 0.0152(9) 0.0255(10) 0.0109(9) 0.0014(7) -0.0061(7) -0.0065(8)
C8 0.0205(10) 0.0313(12) 0.0258(11) 0.0123(9) -0.0098(9) -0.0072(9)
C9 0.0082(8) 0.0091(8) 0.0105(8) 0.0004(6) 0.0002(6) -0.0038(6)
C10 0.0109(8) 0.0090(8) 0.0132(8) -0.0030(6) -0.0026(7) -0.0032(6)
C11 0.0140(9) 0.0129(9) 0.0118(8) -0.0024(7) -0.0011(7) -0.0060(7)
C12 0.0200(10) 0.0109(9) 0.0149(9) 0.0009(7) -0.0028(7) -0.0046(7)
C13 0.0173(9) 0.0115(9) 0.0182(9) -0.0038(7) -0.0027(7) -0.0021(7)
C14 0.0295(12) 0.0184(10) 0.0274(11) 0.0016(8) 0.0035(9) 0.0068(9)
C15 0.0144(9) 0.0142(9) 0.0149(9) -0.0052(7) 0.0000(7) -0.0037(7)
C16 0.0134(9) 0.0127(9) 0.0122(9) -0.0019(7) -0.0021(7) -0.0052(7)
C17 0.0216(10) 0.0186(10) 0.0129(9) 0.0008(7) 0.0016(8) -0.0027(8)
C18 0.0193(10) 0.0149(9) 0.0151(9) 0.0002(7) 0.0018(7) -0.0045(7)
C19 0.0120(9) 0.0159(9) 0.0116(8) -0.0001(7) -0.0045(7) -0.0059(7)
C20 0.0115(9) 0.0160(9) 0.0127(9) 0.0008(7) -0.0050(7) -0.0041(7)
C21 0.0082(8) 0.0137(8) 0.0108(8) -0.0005(7) -0.0034(6) 0.0003(7)
C22 0.0103(8) 0.0154(9) 0.0108(8) 0.0005(7) -0.0046(7) -0.0014(7)
C23 0.0141(9) 0.0135(9) 0.0189(9) -0.0005(7) -0.0005(7) -0.0040(7)
C24 0.0149(9) 0.0145(9) 0.0150(9) -0.0022(7) -0.0050(7) -0.0009(7)
C25 0.0139(9) 0.0243(10) 0.0124(9) -0.0050(7) -0.0039(7) 0.0015(8)
C26 0.0169(10) 0.0323(12) 0.0243(11) -0.0119(9) -0.0006(8) 0.0012(9)
C27 0.0100(9) 0.0271(10) 0.0114(9) 0.0005(7) -0.0004(7) -0.0035(7)
C28 0.0115(9) 0.0183(9) 0.0116(9) 0.0023(7) -0.0034(7) -0.0035(7)
C29 0.0134(9) 0.0204(10) 0.0213(10) 0.0042(8) -0.0012(8) -0.0064(8)
C30 0.0079(8) 0.0128(9) 0.0173(9) -0.0030(7) 0.0032(7) -0.0050(7)

loop_
_atom_type_symbol
_atom_type_description
_atom_type_scat_dispersion_real
_atom_type_scat_dispersion_imag
_atom_type_scat_source
C C 0.0033 0.0016 'International Tables Vol C Tables 4.2.6.8 and 6.1.1.4'
H H 0.0000 0.0000 'International Tables Vol C Tables 4.2.6.8 and 6.1.1.4'
N N 0.0061 0.0033 'International Tables Vol C Tables 4.2.6.8 and 6.1.1.4'
O O 0.0106 0.0060 'International Tables Vol C Tables 4.2.6.8 and 6.1.1.4'
Fe Fe 0.3463 0.8444 'International Tables Vol C Tables 4.2.6.8 and 6.1.1.4'
B B 0.0013 0.0007 'International Tables Vol C Tables 4.2.6.8 and 6.1.1.4'

loop_
_geom_angle_atom_site_label_1
_geom_angle_atom_site_label_2
_geom_angle_atom_site_label_3
_geom_angle
C2 Fe1 C1 120.37(9)
C2 Fe1 C30 114.11(9)
C1 Fe1 C30 123.70(8)
C2 Fe1 C3 95.07(8)
C1 Fe1 C3 95.64(8)
C30 Fe1 C3 92.69(8)
C2 Fe1 B1 82.92(8)
C1 Fe1 B1 81.78(8)
C30 Fe1 B1 92.03(8)
C3 Fe1 B1 175.27(8)
B1 N1 C5 124.36(15)
B1 N1 C7 123.12(15)
C5 N1 C7 112.43(14)
C9 N2 C19 110.32(14)
C9 N2 C10 125.66(14)
C19 N2 C10 123.68(14)
C9 N3 C20 110.28(15)
C9 N3 C21 129.19(15)
C20 N3 C21 119.04(14)
O1 C1 Fe1 176.69(16)
O2 C2 Fe1 179.34(17)
O3 C3 Fe1 179.34(16)
N1 B1 C9 118.28(16)
N1 B1 Fe1 127.25(14)
C9 B1 Fe1 114.47(13)
N1 C5 C6 113.64(15)
N1 C5 H5 108.8
C6 C5 H5 108.8
N1 C5 H1 108.8
C6 C5 H1 108.8
H5 C5 H1 107.7
C5 C6 H2 109.5
C5 C6 H3 109.5
H2 C6 H3 109.5
C5 C6 H4 109.5
H2 C6 H4 109.5
H3 C6 H4 109.5
N1 C7 C8 112.42(16)
N1 C7 H6 109.1
C8 C7 H6 109.1
N1 C7 H10 109.1
C8 C7 H10 109.1
H6 C7 H10 107.9
C7 C8 H8 109.5
C7 C8 H9 109.5
H8 C8 H9 109.5
C7 C8 H7 109.5
H8 C8 H7 109.5
H9 C8 H7 109.5
N3 C9 N2 105.01(14)
N3 C9 B1 130.86(15)
N2 C9 B1 122.72(15)
C16 C10 C11 121.37(16)
C16 C10 N2 120.46(15)
C11 C10 N2 118.08(15)
C12 C11 C10 118.04(16)
C12 C11 C18 119.29(16)
C10 C11 C18 122.66(16)
C11 C12 C13 122.14(17)
C11 C12 H13 118.9
C13 C12 H13 118.9
C12 C13 C15 117.83(17)
C12 C13 C14 120.05(17)
C15 C13 C14 122.12(18)
C13 C14 H15 109.5
C13 C14 H16 109.5
H15 C14 H16 109.5
C13 C14 H14 109.5
H15 C14 H14 109.5
H16 C14 H14 109.5
C16 C15 C13 122.64(17)
C16 C15 H20 118.7
C13 C15 H20 118.7
C15 C16 C10 117.46(16)
C15 C16 C17 119.02(16)
C10 C16 C17 123.47(16)
C16 C17 H18 109.5
C16 C17 H17 109.5
H18 C17 H17 109.5
C16 C17 H19 109.5
H18 C17 H19 109.5
H17 C17 H19 109.5
C11 C18 H23 109.5
C11 C18 H22 109.5
H23 C18 H22 109.5
C11 C18 H21 109.5
H23 C18 H21 109.5
H22 C18 H21 109.5
C20 C19 N2 107.20(16)
C20 C19 H24 126.4
N2 C19 H24 126.4
C19 C20 N3 107.17(16)
C19 C20 H25 126.4
N3 C20 H25 126.4
C22 C21 C28 122.07(16)
C22 C21 N3 120.60(15)
C28 C21 N3 116.84(16)
C24 C22 C21 117.48(17)
C24 C22 C23 120.19(16)
C21 C22 C23 122.29(16)
C22 C23 H27 109.5
C22 C23 H26 109.5
H27 C23 H26 109.5
C22 C23 H28 109.5
H27 C23 H28 109.5
H26 C23 H28 109.5
C25 C24 C22 122.42(17)
C25 C24 H29 118.8
C22 C24 H29 118.8
C27 C25 C24 117.93(17)
C27 C25 C26 120.66(18)
C24 C25 C26 121.39(18)
C25 C26 H31 109.5
C25 C26 H32 109.5
H31 C26 H32 109.5
C25 C26 H30 109.5
H31 C26 H30 109.5
H32 C26 H30 109.5
C25 C27 C28 122.37(17)
C25 C27 H33 118.8
C28 C27 H33 118.8
C27 C28 C21 117.69(17)
C27 C28 C29 118.41(17)
C21 C28 C29 123.90(16)
C28 C29 H35 109.5
C28 C29 H34 109.5
H35 C29 H34 109.5
C28 C29 H36 109.5
H35 C29 H36 109.5
H34 C29 H36 109.5
O4 C30 Fe1 176.13(16)

loop_
_geom_bond_atom_site_label_1
_geom_bond_atom_site_label_2
_geom_bond_distance
Fe1 C2 1.768(2)
Fe1 C1 1.772(2)
Fe1 C30 1.782(2)
Fe1 C3 1.785(2)
Fe1 B1 2.087(2)
O1 C1 1.164(2)
O2 C2 1.159(2)
O3 C3 1.151(2)
O4 C30 1.158(2)
N1 B1 1.406(3)
N1 C5 1.470(2)
N1 C7 1.476(2)
N2 C9 1.364(2)
N2 C19 1.389(2)
N2 C10 1.450(2)
N3 C9 1.363(2)
N3 C20 1.391(2)
N3 C21 1.459(2)
B1 C9 1.622(3)
C5 C6 1.522(3)
C5 H5 0.9700
C5 H1 0.9700
C6 H2 0.9600
C6 H3 0.9600
C6 H4 0.9600
C7 C8 1.529(3)
C7 H6 0.9700
C7 H10 0.9700
C8 H8 0.9600
C8 H9 0.9600
C8 H7 0.9600
C10 C16 1.403(3)
C10 C11 1.406(2)
C11 C12 1.388(3)
C11 C18 1.507(3)
C12 C13 1.390(3)
C12 H13 0.9300
C13 C15 1.392(3)
C13 C14 1.499(3)
C14 H15 0.9600
C14 H16 0.9600
C14 H14 0.9600
C15 C16 1.390(3)
C15 H20 0.9300
C16 C17 1.509(2)
C17 H18 0.9600
C17 H17 0.9600
C17 H19 0.9600
C18 H23 0.9600
C18 H22 0.9600
C18 H21 0.9600
C19 C20 1.342(3)
C19 H24 0.9300
C20 H25 0.9300
C21 C22 1.401(3)
C21 C28 1.402(2)
C22 C24 1.397(3)
C22 C23 1.503(2)
C23 H27 0.9600
C23 H26 0.9600
C23 H28 0.9600
C24 C25 1.392(3)
C24 H29 0.9300
C25 C27 1.392(3)
C25 C26 1.510(3)
C26 H31 0.9600
C26 H32 0.9600
C26 H30 0.9600
C27 C28 1.393(3)
C27 H33 0.9300
C28 C29 1.512(3)
C29 H35 0.9600
C29 H34 0.9600
C29 H36 0.9600

loop_
_geom_torsion_atom_site_label_1
_geom_torsion_atom_site_label_2
_geom_torsion_atom_site_label_3
_geom_torsion_atom_site_label_4
_geom_torsion
C5 N1 B1 C9 -17.2(2)
C7 N1 B1 C9 166.71(15)
C5 N1 B1 Fe1 162.20(13)
C7 N1 B1 Fe1 -13.9(2)
B1 N1 C5 C6 -103.5(2)
C7 N1 C5 C6 72.98(19)
B1 N1 C7 C8 -109.7(2)
C5 N1 C7 C8 73.8(2)
C20 N3 C9 N2 -1.76(19)
C21 N3 C9 N2 163.91(16)
C20 N3 C9 B1 164.62(17)
C21 N3 C9 B1 -29.7(3)
C19 N2 C9 N3 1.15(18)
C10 N2 C9 N3 -172.25(15)
C19 N2 C9 B1 -166.62(15)
C10 N2 C9 B1 20.0(3)
N1 B1 C9 N3 81.1(2)
Fe1 B1 C9 N3 -98.33(19)
N1 B1 C9 N2 -114.55(19)
Fe1 B1 C9 N2 65.98(19)
C9 N2 C10 C16 -119.61(19)
C19 N2 C10 C16 67.8(2)
C9 N2 C10 C11 63.9(2)
C19 N2 C10 C11 -108.64(19)
C16 C10 C11 C12 7.2(3)
N2 C10 C11 C12 -176.38(15)
C16 C10 C11 C18 -171.58(17)
N2 C10 C11 C18 4.9(3)
C10 C11 C12 C13 -1.3(3)
C18 C11 C12 C13 177.52(17)
C11 C12 C13 C15 -4.1(3)
C11 C12 C13 C14 176.45(18)
C12 C13 C15 C16 4.0(3)
C14 C13 C15 C16 -176.60(18)
C13 C15 C16 C10 1.6(3)
C13 C15 C16 C17 -176.05(17)
C11 C10 C16 C15 -7.3(3)
N2 C10 C16 C15 176.35(15)
C11 C10 C16 C17 170.22(17)
N2 C10 C16 C17 -6.1(3)
C9 N2 C19 C20 -0.1(2)
C10 N2 C19 C20 173.44(15)
N2 C19 C20 N3 -0.96(19)
C9 N3 C20 C19 1.7(2)
C21 N3 C20 C19 -165.59(15)
C9 N3 C21 C22 90.7(2)
C20 N3 C21 C22 -104.74(19)
C9 N3 C21 C28 -97.2(2)
C20 N3 C21 C28 67.4(2)
C28 C21 C22 C24 -0.6(3)
N3 C21 C22 C24 171.19(15)
C28 C21 C22 C23 -178.32(16)
N3 C21 C22 C23 -6.6(3)
C21 C22 C24 C25 -0.9(3)
C23 C22 C24 C25 176.94(17)
C22 C24 C25 C27 2.0(3)
C22 C24 C25 C26 -176.61(17)
C24 C25 C27 C28 -1.8(3)
C26 C25 C27 C28 176.84(17)
C25 C27 C28 C21 0.5(3)
C25 C27 C28 C29 -178.96(17)
C22 C21 C28 C27 0.8(3)
N3 C21 C28 C27 -171.28(15)
C22 C21 C28 C29 -179.85(17)
N3 C21 C28 C29 8.1(2)
